data_2204748
loop_
_publ_author_name
'Edison, Sara E.'
'Krause Bauer, Jeanette A.'
'Baldwin, Michael J.'

_publ_section_title
;Aqua(pyridine
 <i>N</i>-oxide-\k<i>O</i>)[tris(2-hydroxyaminopropyl)amine-\k^4^<i>N</i>]nickel(II)
 dinitrate
;
_journal_issue 12
_journal_name_full 'Acta Crystallographica Section E'
_journal_page_first m1930
_journal_page_last m1932
_journal_paper_doi 10.1107/S160053680403003X
_journal_volume 60
_journal_year 2004
_chemical_formula_iupac '[Ni (C5 H5 N O) (C9 H18 N4 O3) (H2 O)] (N O3)2'
_chemical_formula_moiety 'C14 H25 N5 Ni O5 2+, 2N O3 -'
_chemical_formula_sum 'C14 H25 N7 Ni O11'
_chemical_formula_weight 526.12
_chemical_name_systematic
;
Aqua(pyridine N-oxide-\kO)[tris(2-hydroxyaminopropyl)amine-\k^4^N]nickel(II)
dinitrate
;
_space_group_IT_number 36
_symmetry_cell_setting orthorhombic
_symmetry_space_group_name_Hall 'C 2c -2'
_symmetry_space_group_name_H-M 'C m c 21'
_atom_sites_solution_hydrogens mixed
_atom_sites_solution_primary direct
_atom_sites_solution_secondary difmap
_audit_creation_method SHELXL-97
_cell_angle_alpha 90.00
_cell_angle_beta 90.00
_cell_angle_gamma 90.00
_cell_formula_units_Z 4
_cell_length_a 11.0671(10)
_cell_length_b 14.0481(10)
_cell_length_c 14.8625(12)
_cell_measurement_reflns_used 5192
_cell_measurement_temperature 294(2)
_cell_measurement_theta_max 29.40
_cell_measurement_theta_min 2.71
_cell_volume 2310.7(3)
_computing_cell_refinement 'SAINT (Bruker, 1998)'
_computing_data_collection 'SMART (Bruker, 1998)'
_computing_data_reduction SAINT
_computing_molecular_graphics SHELXTL
_computing_publication_material SHELXTL
_computing_structure_refinement SHELXTL
_computing_structure_solution 'SHELXTL (Sheldrick, 2000)'
_diffrn_ambient_temperature 294(2)
_diffrn_measured_fraction_theta_full 0.996
_diffrn_measured_fraction_theta_max 0.941
_diffrn_measurement_device_type 'Bruker SMART 1K CCD'
_diffrn_measurement_method \w
_diffrn_radiation_monochromator graphite
_diffrn_radiation_source 'sealed tube'
_diffrn_radiation_type MoK\a
_diffrn_radiation_wavelength 0.71073
_diffrn_reflns_av_R_equivalents 0.0312
_diffrn_reflns_av_sigmaI/netI 0.0228
_diffrn_reflns_limit_h_max 15
_diffrn_reflns_limit_h_min -14
_diffrn_reflns_limit_k_max 19
_diffrn_reflns_limit_k_min -17
_diffrn_reflns_limit_l_max 14
_diffrn_reflns_limit_l_min -20
_diffrn_reflns_number 7484
_diffrn_reflns_theta_full 29.40
_diffrn_reflns_theta_max 29.40
_diffrn_reflns_theta_min 2.71
_diffrn_standards_decay_% 0
_diffrn_standards_number 0
_exptl_absorpt_coefficient_mu 0.907
_exptl_absorpt_correction_T_max 0.765
_exptl_absorpt_correction_T_min 0.634
_exptl_absorpt_correction_type multi-scan
_exptl_absorpt_process_details '(SADABS; Sheldrick, 2001)'
_exptl_crystal_colour purple
_exptl_crystal_density_diffrn 1.512
_exptl_crystal_density_meas ?
_exptl_crystal_description block
_exptl_crystal_F_000 1096
_exptl_crystal_size_max 0.54
_exptl_crystal_size_mid 0.45
_exptl_crystal_size_min 0.30
_refine_diff_density_max 0.273
_refine_diff_density_min -0.487
_refine_ls_abs_structure_details 'Flack (1983), 1736 Friedel pairs'
_refine_ls_abs_structure_Flack 0.065(16)
_refine_ls_extinction_method none
_refine_ls_goodness_of_fit_ref 1.091
_refine_ls_hydrogen_treatment constr
_refine_ls_matrix_type full
_refine_ls_number_parameters 176
_refine_ls_number_reflns 2547
_refine_ls_number_restraints 1
_refine_ls_restrained_S_all 1.091
_refine_ls_R_factor_all 0.0322
_refine_ls_R_factor_gt 0.0299
_refine_ls_shift/su_max 0.007
_refine_ls_shift/su_mean 0.000
_refine_ls_structure_factor_coef Fsqd
_refine_ls_weighting_details 'calc w = 1/[\s^2^(Fo^2^)+(0.0328P)^2^+1.1661P] where P = (Fo^2^+2Fc^2^)/3'
_refine_ls_weighting_scheme calc
_refine_ls_wR_factor_gt 0.0702
_refine_ls_wR_factor_ref 0.0712
_reflns_number_gt 2427
_reflns_number_total 2547
_reflns_threshold_expression I>2\s(I)'
_cod_data_source_file lh6317.cif
_cod_data_source_block I
_cod_depositor_comments
;
The following automatic conversions were performed:
'_symmetry_cell_setting' value 'Orthorhombic' changed to 'orthorhombic'
according to '/home/saulius/struct/CIF-dictionaries/cif_core.dic'
dictionary named 'cif_core.dic' version 2.4.1 from 2010-06-29.

Automatic conversion script
Id: cif_fix_enum 1527 2010-12-29 10:47:43Z saulius 

The following automatic conversions were performed:

'_symmetry_cell_setting' value 'Orthorhombic' changed to
'orthorhombic' according to
/home/saulius/struct/CIF-dictionaries/cif_core.dic dictionary named
'cif_core.dic' version 2.4.1 from 2010-06-29.

Automatic conversion script
Id: cif_fix_values 1715 2011-07-08 13:25:40Z adriana 
;
_cod_database_code 2204748
_cod_database_fobs_code 2204748

loop_
_symmetry_equiv_pos_as_xyz
'x, y, z'
'-x, -y, z+1/2'
'x, -y, z+1/2'
'-x, y, z'
'x+1/2, y+1/2, z'
'-x+1/2, -y+1/2, z+1/2'
'x+1/2, -y+1/2, z+1/2'
'-x+1/2, y+1/2, z'

loop_
_atom_site_label
_atom_site_fract_x
_atom_site_fract_y
_atom_site_fract_z
_atom_site_U_iso_or_equiv
_atom_site_adp_type
_atom_site_calc_flag
_atom_site_refinement_flags
_atom_site_occupancy
_atom_site_type_symbol
Ni 0.5000 0.35562(2) 0.75087(2) 0.02989(9) Uani d S 1 Ni
O1 0.5000 0.4926(2) 0.59124(19) 0.0634(8) Uani d S 1 O
H1 0.5000 0.4299 0.5925 0.095 Uiso d S 1 H
O2 0.22213(16) 0.33684(14) 0.71756(13) 0.0541(5) Uani d . 1 O
H2 0.2379 0.3611 0.6560 0.081 Uiso d . 1 H
O3 0.5000 0.22996(19) 0.82726(19) 0.0424(6) Uani d S 1 O
H3 0.4454 0.2194 0.8601 0.064 Uiso d . 1 H
O4 0.5000 0.28402(17) 0.63440(18) 0.0506(7) Uani d S 1 O
N1 0.5000 0.48143(19) 0.6845(2) 0.0377(6) Uani d S 1 N
N2 0.31744(17) 0.36694(13) 0.77257(14) 0.0378(5) Uani d . 1 N
N3 0.5000 0.4471(2) 0.8617(2) 0.0348(6) Uani d S 1 N
N4 0.5000 0.1892(2) 0.6360(2) 0.0474(8) Uani d S 1 N
C1 0.3876(2) 0.4239(2) 0.91275(18) 0.0448(6) Uani d . 1 C
H1A 0.3631 0.4788 0.9478 0.054 Uiso calc R 1 H
H1B 0.4038 0.3720 0.9541 0.054 Uiso calc R 1 H
C2 0.2870(2) 0.39592(19) 0.85031(19) 0.0430(6) Uani d . 1 C
C3 0.1600(3) 0.4009(3) 0.8834(3) 0.0750(10) Uani d . 1 C
H3A 0.1510 0.3605 0.9350 0.112 Uiso calc R 1 H
H3B 0.1061 0.3802 0.8367 0.112 Uiso calc R 1 H
H3C 0.1411 0.4654 0.8997 0.112 Uiso calc R 1 H
C4 0.5000 0.5468(3) 0.8296(3) 0.0498(9) Uani d S 1 C
H4 0.5696 0.5734 0.8521 0.060 Uiso d . 1 H
C5 0.5000 0.5583(2) 0.7298(3) 0.0402(9) Uani d S 1 C
C6 0.5000 0.6567(3) 0.6921(4) 0.0687(14) Uani d S 1 C
H6A 0.4525 0.6975 0.7300 0.103 Uiso calc PR 0.50 H
H6B 0.4661 0.6557 0.6327 0.103 Uiso calc PR 0.50 H
H6C 0.5814 0.6801 0.6894 0.103 Uiso calc PR 0.50 H
C7 0.3958(4) 0.1431(2) 0.6374(3) 0.0781(12) Uani d . 1 C
H7 0.3235 0.1769 0.6379 0.094 Uiso calc R 1 H
C8 0.3946(5) 0.0450(2) 0.6380(4) 0.0971(15) Uani d . 1 C
H8 0.3213 0.0126 0.6380 0.117 Uiso calc R 1 H
C9 0.5000 -0.0045(3) 0.6388(5) 0.098(2) Uani d S 1 C
H9 0.5000 -0.0730 0.6402 0.118 Uiso d S 1 H
N5 0.2180(2) 0.33290(17) 0.48815(19) 0.0564(6) Uani d . 1 N
O5A 0.1840(9) 0.2617(10) 0.5250(11) 0.086(3) Uani d P 0.50 O
O5B 0.1328(9) 0.2859(11) 0.5225(11) 0.106(4) Uani d P 0.50 O
O6 0.2124(3) 0.3444(2) 0.40607(18) 0.0850(9) Uani d . 1 O
O7 0.2827(3) 0.3821(2) 0.5357(2) 0.0854(8) Uani d . 1 O

loop_
_atom_site_aniso_label
_atom_site_aniso_U_11
_atom_site_aniso_U_22
_atom_site_aniso_U_33
_atom_site_aniso_U_12
_atom_site_aniso_U_13
_atom_site_aniso_U_23
Ni 0.03301(16) 0.02940(15) 0.02726(17) 0.000 0.000 -0.00018(19)
O1 0.107(3) 0.0487(15) 0.0348(16) 0.000 0.000 0.0085(12)
O2 0.0430(10) 0.0636(11) 0.0557(12) -0.0054(8) -0.0180(8) -0.0048(8)
O3 0.0450(14) 0.0481(14) 0.0341(13) 0.000 0.000 0.0098(11)
O4 0.088(2) 0.0319(12) 0.0321(14) 0.000 0.000 -0.0003(10)
N1 0.0447(15) 0.0351(14) 0.0334(16) 0.000 0.000 0.0037(12)
N2 0.0340(8) 0.0383(9) 0.0410(14) -0.0008(7) -0.0064(8) -0.0005(7)
N3 0.0343(13) 0.0400(14) 0.0300(15) 0.000 0.000 -0.0023(12)
N4 0.076(2) 0.0337(15) 0.0329(17) 0.000 0.000 -0.0015(12)
C1 0.0387(12) 0.0584(15) 0.0374(13) -0.0007(11) 0.0042(11) -0.0065(11)
C2 0.0292(10) 0.0527(14) 0.0470(16) 0.0005(9) 0.0015(10) -0.0017(11)
C3 0.0358(14) 0.114(3) 0.075(3) -0.0015(17) 0.0126(15) -0.018(2)
C4 0.060(2) 0.0391(19) 0.050(2) 0.000 0.000 -0.0093(17)
C5 0.0408(15) 0.0325(14) 0.047(3) 0.000 0.000 0.0040(14)
C6 0.097(4) 0.0339(19) 0.075(3) 0.000 0.000 0.0082(19)
C7 0.079(2) 0.0501(17) 0.105(3) -0.0053(15) -0.021(2) 0.0009(18)
C8 0.109(3) 0.0470(18) 0.135(4) -0.0233(19) -0.029(3) 0.005(2)
C9 0.166(7) 0.035(2) 0.093(4) 0.000 0.000 -0.003(2)
N5 0.0644(16) 0.0477(12) 0.0570(17) -0.0072(11) -0.0101(13) -0.0054(11)
O5A 0.095(7) 0.075(5) 0.089(6) -0.029(5) -0.018(6) 0.014(4)
O5B 0.106(8) 0.125(11) 0.088(7) -0.068(7) 0.020(7) -0.021(7)
O6 0.100(2) 0.103(2) 0.0521(16) -0.0283(16) -0.0134(15) -0.0024(13)
O7 0.0850(18) 0.1012(19) 0.0701(18) -0.0322(15) -0.0292(15) -0.0021(14)

loop_
_atom_type_symbol
_atom_type_description
_atom_type_scat_dispersion_real
_atom_type_scat_dispersion_imag
_atom_type_scat_source
C C 0.0033 0.0016 'International Tables Vol C Tables 4.2.6.8 and 6.1.1.4'
H H 0.0000 0.0000 'International Tables Vol C Tables 4.2.6.8 and 6.1.1.4'
N N 0.0061 0.0033 'International Tables Vol C Tables 4.2.6.8 and 6.1.1.4'
O O 0.0106 0.0060 'International Tables Vol C Tables 4.2.6.8 and 6.1.1.4'
Ni Ni 0.3393 1.1124 'International Tables Vol C Tables 4.2.6.8 and 6.1.1.4'

loop_
_geom_angle_atom_site_label_1
_geom_angle_atom_site_label_2
_geom_angle_atom_site_label_3
_geom_angle_site_symmetry_1
_geom_angle_site_symmetry_3
_geom_angle
_geom_angle_publ_flag
O4 Ni N1 . . 90.98(11) y
O4 Ni N2 . 4_655 100.07(6) ?
N1 Ni N2 . 4_655 90.51(5) ?
O4 Ni N2 . . 100.07(6) y
N1 Ni N2 . . 90.51(5) y
N2 Ni N2 4_655 . 159.82(11) y
O4 Ni N3 . . 172.19(11) y
N1 Ni N3 . . 81.20(13) y
N2 Ni N3 4_655 . 80.12(5) ?
N2 Ni N3 . . 80.12(5) y
O4 Ni O3 . . 92.59(11) y
N1 Ni O3 . . 176.43(13) y
N2 Ni O3 4_655 . 88.86(6) ?
N2 Ni O3 . . 88.87(6) y
N3 Ni O3 . . 95.23(11) y
N1 O1 H1 . . 82.3 ?
N2 O2 H2 . . 107.6 ?
Ni O3 H3 . . 119.4 ?
N4 O4 Ni . . 119.1(2) y
C5 N1 O1 . . 115.5(3) ?
C5 N1 Ni . . 118.9(3) ?
O1 N1 Ni . . 125.6(2) y
C2 N2 O2 . . 115.4(2) ?
C2 N2 Ni . . 115.37(16) ?
O2 N2 Ni . . 128.80(15) y
C4 N3 C1 . 4_655 111.75(18) ?
C4 N3 C1 . . 111.75(18) ?
C1 N3 C1 4_655 . 112.8(3) ?
C4 N3 Ni . . 109.2(2) ?
C1 N3 Ni 4_655 . 105.43(16) ?
C1 N3 Ni . . 105.44(16) ?
C7 N4 C7 . 4_655 121.4(4) ?
C7 N4 O4 . . 119.31(19) ?
C7 N4 O4 4_655 . 119.31(19) ?
N3 C1 C2 . . 111.1(2) ?
N3 C1 H1A . . 109.4 ?
C2 C1 H1A . . 109.4 ?
N3 C1 H1B . . 109.4 ?
C2 C1 H1B . . 109.4 ?
H1A C1 H1B . . 108.0 ?
N2 C2 C3 . . 124.4(3) ?
N2 C2 C1 . . 116.7(2) ?
C3 C2 C1 . . 118.9(3) ?
C2 C3 H3A . . 109.5 ?
C2 C3 H3B . . 109.5 ?
H3A C3 H3B . . 109.5 ?
C2 C3 H3C . . 109.5 ?
H3A C3 H3C . . 109.5 ?
H3B C3 H3C . . 109.5 ?
N3 C4 C5 . . 115.0(3) ?
N3 C4 H4 . . 105.5 ?
C5 C4 H4 . . 108.5 ?
N1 C5 C6 . . 125.9(4) ?
N1 C5 C4 . . 115.8(3) ?
C6 C5 C4 . . 118.3(3) ?
C5 C6 H6A . . 109.5 ?
C5 C6 H6B . . 109.5 ?
H6A C6 H6B . . 109.5 ?
C5 C6 H6C . . 109.5 ?
H6A C6 H6C . . 109.5 ?
H6B C6 H6C . . 109.5 ?
N4 C7 C8 . . 119.9(4) ?
N4 C7 H7 . . 120.1 ?
C8 C7 H7 . . 120.1 ?
C9 C8 C7 . . 120.2(4) ?
C9 C8 H8 . . 119.9 ?
C7 C8 H8 . . 119.9 ?
C8 C9 C8 4_655 . 118.4(4) ?
C8 C9 H9 4_655 . 120.8 ?
C8 C9 H9 . . 120.8 ?
O5A N5 O7 . . 113.0(8) ?
O5A N5 O6 . . 123.0(8) ?
O7 N5 O6 . . 122.0(3) ?
O7 N5 O5B . . 120.1(8) ?
O6 N5 O5B . . 115.6(7) ?

loop_
_geom_bond_atom_site_label_1
_geom_bond_atom_site_label_2
_geom_bond_distance
_geom_bond_publ_flag
Ni O4 2.002(3) y
Ni N1 2.024(3) y
Ni N2 2.0521(19) y
Ni N3 2.089(3) y
Ni O3 2.099(3) y
O1 N1 1.395(4) y
O1 H1 0.8804 ?
O2 N2 1.400(3) y
O2 H2 0.9918 ?
O3 H3 0.7908 ?
O4 N4 1.333(4) y
N1 C5 1.273(5) ?
N2 C2 1.270(3) ?
N3 C4 1.480(5) ?
N3 C1 1.493(3) ?
N4 C7 1.322(4) ?
C1 C2 1.501(4) ?
C1 H1A 0.9700 ?
C1 H1B 0.9700 ?
C2 C3 1.491(4) ?
C3 H3A 0.9600 ?
C3 H3B 0.9600 ?
C3 H3C 0.9600 ?
C4 C5 1.492(6) ?
C4 H4 0.9185 ?
C5 C6 1.491(5) ?
C6 H6A 0.9600 ?
C6 H6B 0.9600 ?
C6 H6C 0.9600 ?
C7 C8 1.379(4) ?
C7 H7 0.9300 ?
C8 C9 1.358(5) ?
C8 H8 0.9300 ?
C9 H9 0.9626 ?
N5 O5A 1.201(14) ?
N5 O7 1.220(3) ?
N5 O6 1.232(4) ?
N5 O5B 1.259(13) ?

loop_
_geom_hbond_atom_site_label_D
_geom_hbond_atom_site_label_H
_geom_hbond_atom_site_label_A
_geom_hbond_site_symmetry_A
_geom_hbond_distance_DH
_geom_hbond_distance_HA
_geom_hbond_distance_DA
_geom_hbond_angle_DHA
_geom_hbond_publ_flag
O1 H1 O4 1_555 0.88 2.14 2.999(4) 164 y
O2 H2 O7 1_555 0.99 1.88 2.856(4) 168 y
O2 H2 O5A 1_555 0.99 2.47 3.080(17) 119 y
O2 H2 O5B 1_555 0.99 2.53 3.146(16) 120 y
O3 H3 O6 6_555 0.79 2.08 2.826(3) 158 y
O3 H3 O5B 6_555 0.79 2.57 3.260(15) 148 y
